data_7044499
loop_
_publ_author_name
'Pandey, Priyanka'
'Kharediya, Bhagwan'
'El Rez, Bahjat'
'Sutter, Jean-Pascal'
'govindaraju, bhargavi'
'M V, Rajasekharan'
'Sunkari, Sailaja S.'

_publ_section_title
;
 Ligand Directed Structural Diversity and Magnetism in Copper(II)-Azido
 Assemblies with Isomeric Aminopyridines: Synthesis, Structure, Magnetism
 and Theoretical studies
;
_journal_name_full 'Dalton Trans.'
_journal_paper_doi 10.1039/C7DT03115G
_journal_year 2017
_chemical_formula_moiety 'C5 H6 Cu N8'
_chemical_formula_sum 'C5 H6 Cu N8'
_chemical_formula_weight 241.72
_chemical_melting_point 433
_space_group_crystal_system triclinic
_space_group_IT_number 2
_space_group_name_Hall '-P 1'
_space_group_name_H-M_alt 'P -1'
_symmetry_space_group_name_Hall '-P 1'
_symmetry_space_group_name_H-M 'P -1'
_atom_sites_solution_hydrogens geom
_atom_sites_solution_primary direct
_audit_creation_method SHELXL-2016/4
_audit_update_record
;
2017-03-04 deposited with the CCDC.
2017-10-19 downloaded from the CCDC.
;
_cell_angle_alpha 104.243(12)
_cell_angle_beta 91.165(12)
_cell_angle_gamma 100.198(13)
_cell_formula_units_Z 2
_cell_length_a 5.1960(8)
_cell_length_b 9.0920(14)
_cell_length_c 10.1992(14)
_cell_measurement_reflns_used 1054
_cell_measurement_temperature 293(2)
_cell_measurement_theta_max 28.7829
_cell_measurement_theta_min 3.4963
_cell_volume 458.61(12)
_computing_cell_refinement
;
CrysAlisPro, Agilent Technologies,
Version 1.171.36.32 (release 02-08-2013 CrysAlis171 .NET)
(compiled Aug  2 2013,16:46:58)
;
_computing_data_collection
;
CrysAlisPro, Agilent Technologies,
Version 1.171.36.32 (release 02-08-2013 CrysAlis171 .NET)
(compiled Aug  2 2013,16:46:58)
;
_computing_data_reduction
;
CrysAlisPro, Agilent Technologies,
Version 1.171.36.32 (release 02-08-2013 CrysAlis171 .NET)
(compiled Aug  2 2013,16:46:58)
;
_computing_molecular_graphics ORTEP-III
_computing_publication_material 'SHELXL-2016/4 (Sheldrick, 2016)'
_computing_structure_refinement 'SHELXL-2016/4 (Sheldrick, 2016)'
_computing_structure_solution 'SHELXS-2014 (Sheldrick, 2014)'
_diffrn_ambient_temperature 293(2)
_diffrn_detector_area_resol_mean 16.0938
_diffrn_measured_fraction_theta_full 0.995
_diffrn_measured_fraction_theta_max 0.994
_diffrn_measurement_device_type 'Xcalibur, Eos'
_diffrn_measurement_method '\w scans'
_diffrn_radiation_type MoK\a
_diffrn_radiation_wavelength 0.71073
_diffrn_reflns_av_R_equivalents 0.0566
_diffrn_reflns_av_unetI/netI 0.0668
_diffrn_reflns_Laue_measured_fraction_full 0.995
_diffrn_reflns_Laue_measured_fraction_max 0.994
_diffrn_reflns_limit_h_max 5
_diffrn_reflns_limit_h_min -6
_diffrn_reflns_limit_k_max 10
_diffrn_reflns_limit_k_min -11
_diffrn_reflns_limit_l_max 12
_diffrn_reflns_limit_l_min -11
_diffrn_reflns_number 2938
_diffrn_reflns_point_group_measured_fraction_full 0.995
_diffrn_reflns_point_group_measured_fraction_max 0.994
_diffrn_reflns_theta_full 25.000
_diffrn_reflns_theta_max 26.350
_diffrn_reflns_theta_min 3.503
_diffrn_source 'Enhance (Mo) X-ray Source'
_exptl_absorpt_coefficient_mu 2.354
_exptl_absorpt_correction_T_max 1.00000
_exptl_absorpt_correction_T_min 0.46750
_exptl_absorpt_correction_type multi-scan
_exptl_absorpt_process_details
;
CrysAlisPro, Agilent Technologies,
Version 1.171.35.21 (release 20-01-2012 CrysAlis171 .NET)
(compiled Jan 23 2012,18:06:46)
Empirical absorption correction using spherical harmonics,
 implemented in SCALE3 ABSPACK scaling algorithm.
;
_exptl_crystal_colour GREEN
_exptl_crystal_density_diffrn 1.750
_exptl_crystal_description BLOCK
_exptl_crystal_F_000 242
_exptl_crystal_preparation ', Magnetic properties'
_exptl_crystal_recrystallization_method 'Recrystallisation from mother liquor (MeOH-H2O) at 6 deg C.'
_exptl_crystal_size_max 0.4
_exptl_crystal_size_mid 0.2
_exptl_crystal_size_min 0.2
_refine_diff_density_max 1.141
_refine_diff_density_min -1.362
_refine_diff_density_rms 0.126
_refine_ls_extinction_method none
_refine_ls_goodness_of_fit_ref 1.025
_refine_ls_hydrogen_treatment constr
_refine_ls_matrix_type full
_refine_ls_number_parameters 127
_refine_ls_number_reflns 1868
_refine_ls_number_restraints 0
_refine_ls_restrained_S_all 1.025
_refine_ls_R_factor_all 0.0657
_refine_ls_R_factor_gt 0.0561
_refine_ls_shift/su_max 0.001
_refine_ls_shift/su_mean 0.000
_refine_ls_structure_factor_coef Fsqd
_refine_ls_weighting_details 'w=1/[\s^2^(Fo^2^)+(0.0923P)^2^] where P=(Fo^2^+2Fc^2^)/3'
_refine_ls_weighting_scheme calc
_refine_ls_wR_factor_gt 0.1402
_refine_ls_wR_factor_ref 0.1532
_reflns_Friedel_coverage 0.000
_reflns_number_gt 1581
_reflns_number_total 1868
_reflns_threshold_expression 'I > 2\s(I)'
_cod_data_source_file c7dt03115g2.cif
_cod_data_source_block cu3apaz3
_cod_depositor_comments
;
The following automatic conversions were performed:

'_atom_sites_solution_primary' value 'DIRECT' changed to 'direct'
according to
/home/data/users/saulius/crontab/automatic-downloads/rss-feeds/RSC/lib/dictionaries/cif_core.dic
dictionary named 'cif_core.dic' version 2.4.2 from 2011-04-26.

Automatic conversion script
Id: cif_fix_values 4973 2017-02-22 13:04:09Z antanas 
;
_cod_database_code 7044499
_shelx_shelxl_version_number 2016/4
_shelx_space_group_comment
;
The symmetry employed for this shelxl refinement is uniquely defined
by the following loop, which should always be used as a source of
symmetry information in preference to the above space-group names.
They are only intended as comments.
;

loop_
_space_group_symop_operation_xyz
'x, y, z'
'-x, -y, -z'

loop_
_atom_site_label
_atom_site_type_symbol
_atom_site_fract_x
_atom_site_fract_y
_atom_site_fract_z
_atom_site_U_iso_or_equiv
_atom_site_adp_type
_atom_site_occupancy
_atom_site_site_symmetry_order
_atom_site_calc_flag
_atom_site_refinement_flags_posn
_atom_site_refinement_flags_adp
CU1 Cu 0.61741(9) 0.85589(6) 0.51392(5) 0.0356(3) Uani 1 1 d . .
N1 N 0.5035(8) 0.9560(5) 0.3733(4) 0.0396(9) Uani 1 1 d . .
N2 N 0.4763(8) 0.9024(4) 0.2515(4) 0.0397(9) Uani 1 1 d . .
N3 N 0.4537(12) 0.8544(6) 0.1379(5) 0.0700(14) Uani 1 1 d . .
N4 N 0.2220(7) 0.6732(5) 0.4650(4) 0.0448(9) Uani 1 1 d . .
N5 N 0.0341(7) 0.7075(4) 0.4293(4) 0.0348(8) Uani 1 1 d . .
N6 N -0.1546(8) 0.7433(6) 0.3893(4) 0.0520(12) Uani 1 1 d . .
N7 N 0.7290(7) 0.7896(4) 0.6737(4) 0.0375(8) Uani 1 1 d . .
N8 N 0.5335(13) 0.4836(6) 0.8442(5) 0.085(2) Uani 1 1 d . .
H8A H 0.577850 0.454843 0.914331 0.102 Uiso 1 1 calc R U
H8B H 0.398228 0.432049 0.792369 0.102 Uiso 1 1 calc R U
C1 C 0.6032(10) 0.6624(5) 0.7047(4) 0.0435(11) Uani 1 1 d . .
H1 H 0.457369 0.604306 0.649540 0.052 Uiso 1 1 calc R U
C2 C 0.6791(12) 0.6126(6) 0.8150(5) 0.0524(13) Uani 1 1 d . .
C3 C 0.8982(11) 0.7000(7) 0.8945(5) 0.0580(14) Uani 1 1 d . .
H3 H 0.958145 0.670227 0.968739 0.070 Uiso 1 1 calc R U
C4 C 1.0259(11) 0.8303(7) 0.8634(6) 0.0595(15) Uani 1 1 d . .
H4 H 1.172605 0.889816 0.917041 0.071 Uiso 1 1 calc R U
C5 C 0.9384(10) 0.8743(6) 0.7526(5) 0.0504(12) Uani 1 1 d . .
H5 H 1.026193 0.963831 0.732676 0.061 Uiso 1 1 calc R U

loop_
_atom_site_aniso_label
_atom_site_aniso_U_11
_atom_site_aniso_U_22
_atom_site_aniso_U_33
_atom_site_aniso_U_23
_atom_site_aniso_U_13
_atom_site_aniso_U_12
CU1 0.0314(4) 0.0503(4) 0.0329(4) 0.0190(3) -0.0034(2) 0.0164(3)
N1 0.048(2) 0.049(2) 0.030(2) 0.0178(17) -0.0004(17) 0.0206(19)
N2 0.043(2) 0.0401(19) 0.041(2) 0.0167(17) -0.0072(17) 0.0134(17)
N3 0.102(4) 0.069(3) 0.040(3) 0.007(2) -0.018(3) 0.030(3)
N4 0.032(2) 0.051(2) 0.056(3) 0.0194(19) -0.0040(18) 0.0143(18)
N5 0.0280(18) 0.0431(19) 0.0356(19) 0.0111(16) -0.0022(15) 0.0113(16)
N6 0.038(2) 0.088(3) 0.041(2) 0.022(2) -0.0036(19) 0.034(2)
N7 0.0347(19) 0.048(2) 0.036(2) 0.0161(17) -0.0050(16) 0.0164(17)
N8 0.145(6) 0.059(3) 0.048(3) 0.027(2) -0.034(3) -0.004(3)
C1 0.057(3) 0.046(2) 0.030(2) 0.0107(19) -0.006(2) 0.015(2)
C2 0.079(4) 0.045(3) 0.036(3) 0.015(2) -0.006(3) 0.017(3)
C3 0.072(4) 0.075(4) 0.034(3) 0.021(3) -0.014(3) 0.025(3)
C4 0.048(3) 0.081(4) 0.054(3) 0.029(3) -0.018(3) 0.009(3)
C5 0.043(3) 0.067(3) 0.046(3) 0.024(3) -0.004(2) 0.009(2)

loop_
_atom_type_symbol
_atom_type_description
_atom_type_scat_dispersion_real
_atom_type_scat_dispersion_imag
_atom_type_scat_source
C C 0.0033 0.0016 'International Tables Vol C Tables 4.2.6.8 and 6.1.1.4'
H H 0.0000 0.0000 'International Tables Vol C Tables 4.2.6.8 and 6.1.1.4'
N N 0.0061 0.0033 'International Tables Vol C Tables 4.2.6.8 and 6.1.1.4'
Cu Cu 0.3201 1.2651 'International Tables Vol C Tables 4.2.6.8 and 6.1.1.4'

loop_
_geom_angle_atom_site_label_1
_geom_angle_atom_site_label_2
_geom_angle_atom_site_label_3
_geom_angle
_geom_angle_site_symmetry_1
_geom_angle_site_symmetry_3
_geom_angle_publ_flag
N6 CU1 N7 94.95(15) 1_655 . y
N6 CU1 N1 92.37(16) 1_655 . y
N7 CU1 N1 170.74(15) . . y
N6 CU1 N1 155.82(19) 1_655 2_676 y
N7 CU1 N1 93.87(15) . 2_676 y
N1 CU1 N1 77.20(17) . 2_676 y
N6 CU1 N4 99.97(17) 1_655 . y
N7 CU1 N4 94.73(15) . . y
N1 CU1 N4 89.57(15) . . y
N1 CU1 N4 101.68(16) 2_676 . y
N2 N1 CU1 127.4(3) . . ?
N2 N1 CU1 128.8(3) . 2_676 ?
CU1 N1 CU1 102.80(17) . 2_676 ?
N3 N2 N1 178.9(6) . . ?
N5 N4 CU1 119.9(3) . . ?
N4 N5 N6 177.9(5) . . ?
N5 N6 CU1 122.0(3) . 1_455 ?
C1 N7 C5 118.9(4) . . ?
C1 N7 CU1 122.2(3) . . ?
C5 N7 CU1 118.9(3) . . ?
C2 N8 H8A 120.0 . . ?
C2 N8 H8B 120.0 . . ?
H8A N8 H8B 120.0 . . ?
N7 C1 C2 123.3(5) . . ?
N7 C1 H1 118.3 . . ?
C2 C1 H1 118.3 . . ?
N8 C2 C3 122.6(5) . . ?
N8 C2 C1 120.2(5) . . ?
C3 C2 C1 117.1(5) . . ?
C4 C3 C2 119.6(5) . . ?
C4 C3 H3 120.2 . . ?
C2 C3 H3 120.2 . . ?
C3 C4 C5 120.4(5) . . ?
C3 C4 H4 119.8 . . ?
C5 C4 H4 119.8 . . ?
N7 C5 C4 120.7(5) . . ?
N7 C5 H5 119.7 . . ?
C4 C5 H5 119.7 . . ?

loop_
_geom_bond_atom_site_label_1
_geom_bond_atom_site_label_2
_geom_bond_distance
_geom_bond_site_symmetry_2
_geom_bond_publ_flag
CU1 N6 1.979(4) 1_655 y
CU1 N7 1.981(4) . y
CU1 N1 2.009(4) . y
CU1 N1 2.021(4) 2_676 y
CU1 N4 2.360(4) . y
N1 N2 1.212(5) . ?
N1 CU1 2.021(4) 2_676 ?
N2 N3 1.129(6) . ?
N4 N5 1.154(5) . ?
N5 N6 1.182(5) . ?
N6 CU1 1.979(4) 1_455 ?
N7 C1 1.336(6) . ?
N7 C5 1.337(6) . ?
N8 C2 1.380(7) . ?
N8 H8A 0.8600 . ?
N8 H8B 0.8600 . ?
C1 C2 1.386(6) . ?
C1 H1 0.9300 . ?
C2 C3 1.382(8) . ?
C3 C4 1.363(8) . ?
C3 H3 0.9300 . ?
C4 C5 1.382(7) . ?
C4 H4 0.9300 . ?
C5 H5 0.9300 . ?

loop_
_geom_hbond_atom_site_label_D
_geom_hbond_atom_site_label_H
_geom_hbond_atom_site_label_A
_geom_hbond_distance_DH
_geom_hbond_distance_HA
_geom_hbond_distance_DA
_geom_hbond_angle_DHA
_geom_hbond_site_symmetry_A
N8 H8A N8_$1 0.86 2.49 3.150(10) 134.0 2_667
N8 H8B N6_$2 0.86 2.31 3.124(7) 159.1 2_566
